data_4131077
loop_
_publ_author_name
'Liu, Zhen'
'Zeng, Tian'
'Yang, Kin S.'
'Engle, Keary M.'

_publ_section_title
;
 \b,\g-Vicinal Dicarbofunctionalization of Alkenyl Carbonyl Compounds via
 Directed Nucleopalladation.
;
_journal_issue 46
_journal_name_full 'Journal of the American Chemical Society'
_journal_page_first 15122
_journal_page_last 15125
_journal_paper_doi 10.1021/jacs.6b09170
_journal_volume 138
_journal_year 2016
_chemical_formula_moiety 'C37 H32 N4 O3 S'
_chemical_formula_sum 'C37 H32 N4 O3 S'
_chemical_formula_weight 612.72
_space_group_crystal_system monoclinic
_space_group_IT_number 14
_space_group_name_Hall '-P 2ybc'
_space_group_name_H-M_alt 'P 1 21/c 1'
_atom_sites_solution_hydrogens mixed
_audit_creation_date 2016-07-31
_audit_creation_method
;
Olex2 1.2-beta
(compiled 2016.07.26 svn.r3321 for OlexSys, GUI svn.r5206)
;
_cell_angle_alpha 90
_cell_angle_beta 90.5710(10)
_cell_angle_gamma 90
_cell_formula_units_Z 8
_cell_length_a 16.9384(6)
_cell_length_b 16.7454(6)
_cell_length_c 21.4073(8)
_cell_measurement_reflns_used 9906
_cell_measurement_temperature 100(2)
_cell_measurement_theta_max 24.93
_cell_measurement_theta_min 2.24
_cell_volume 6071.7(4)
_computing_cell_refinement 'SAINT v8.34A (Bruker, 2013)'
_computing_data_collection 'APEX2 v2013.6-2 (Bruker, 2013)'
_computing_data_reduction 'SAINT v8.34A (Bruker, 2013)'
_computing_molecular_graphics 'Olex2 (Dolomanov et al., 2009)'
_computing_publication_material 'Olex2 (Dolomanov et al., 2009)'
_computing_structure_refinement 'ShelXL (Sheldrick, 2015)'
_computing_structure_solution 'ShelXT (Sheldrick, 2008)'
_diffrn_ambient_temperature 100.0
_diffrn_detector 'Bruker APEX-II CCD'
_diffrn_detector_area_resol_mean 7.9
_diffrn_detector_type 'CCD Area Detector'
_diffrn_measured_fraction_theta_full 0.999
_diffrn_measured_fraction_theta_max 0.999
_diffrn_measurement_device 'Kappa Four-Circle Diffractometer'
_diffrn_measurement_device_type 'Bruker APEX II Ultra'
_diffrn_measurement_method '\w and \f scans'
_diffrn_radiation_monochromator 'Double Bounce Multilayer Mirrors'
_diffrn_radiation_probe x-ray
_diffrn_radiation_type MoK\a
_diffrn_radiation_wavelength 0.71073
_diffrn_reflns_av_R_equivalents 0.0428
_diffrn_reflns_av_unetI/netI 0.0323
_diffrn_reflns_Laue_measured_fraction_full 0.999
_diffrn_reflns_Laue_measured_fraction_max 0.999
_diffrn_reflns_limit_h_max 20
_diffrn_reflns_limit_h_min -20
_diffrn_reflns_limit_k_max 19
_diffrn_reflns_limit_k_min -20
_diffrn_reflns_limit_l_max 25
_diffrn_reflns_limit_l_min -25
_diffrn_reflns_number 70995
_diffrn_reflns_point_group_measured_fraction_full 0.999
_diffrn_reflns_point_group_measured_fraction_max 0.999
_diffrn_reflns_theta_full 25.400
_diffrn_reflns_theta_max 25.400
_diffrn_reflns_theta_min 1.544
_diffrn_source 'Micro Focus Rotating Anode'
_diffrn_source_type 'Bruker TXS'
_diffrn_standards_number 0
_exptl_absorpt_coefficient_mu 0.152
_exptl_absorpt_correction_T_max 0.4901
_exptl_absorpt_correction_T_min 0.4523
_exptl_absorpt_correction_type multi-scan
_exptl_absorpt_process_details
;
SADABS-2014/5 (Bruker,2014/5) was used for absorption correction.
wR2(int) was 0.1032 before and 0.0502 after correction.
The Ratio of minimum to maximum transmission is 0.9229.
The \l/2 correction factor is Not present.
;
_exptl_crystal_colour colourless
_exptl_crystal_colour_primary colourless
_exptl_crystal_density_diffrn 1.341
_exptl_crystal_description plate
_exptl_crystal_F_000 2576
_exptl_crystal_size_max 0.16
_exptl_crystal_size_mid 0.12
_exptl_crystal_size_min 0.045
_refine_diff_density_max 0.538
_refine_diff_density_min -0.399
_refine_diff_density_rms 0.054
_refine_ls_extinction_method none
_refine_ls_goodness_of_fit_ref 1.024
_refine_ls_hydrogen_treatment mixed
_refine_ls_matrix_type full
_refine_ls_number_parameters 821
_refine_ls_number_reflns 11158
_refine_ls_number_restraints 38
_refine_ls_restrained_S_all 1.032
_refine_ls_R_factor_all 0.0753
_refine_ls_R_factor_gt 0.0513
_refine_ls_shift/su_max 0.001
_refine_ls_shift/su_mean 0.000
_refine_ls_structure_factor_coef Fsqd
_refine_ls_weighting_details 'w=1/[\s^2^(Fo^2^)+(0.0731P)^2^+3.1512P] where P=(Fo^2^+2Fc^2^)/3'
_refine_ls_weighting_scheme calc
_refine_ls_wR_factor_gt 0.1286
_refine_ls_wR_factor_ref 0.1452
_reflns_Friedel_coverage 0.000
_reflns_number_gt 8188
_reflns_number_total 11158
_reflns_threshold_expression 'I > 2\s(I)'
_cod_data_source_file ja6b09170_si_002.cif
_cod_data_source_block final
_cod_depositor_comments
;
The following automatic conversions were performed:

data item '_diffrn_radiation_probe' value 'X-ray' was changed to
'x-ray' in accordance with the
/home/saulius/struct/COD-crude-data/automatic-downloads/DataCite-retrospective/ACS/depositions/lib/dictionaries/cif_core.dic
dictionary named 'cif_core.dic' version 2.4.2 last updated on
2011-04-26.

Automatic conversion script
Id: cif_fix_values 6909 2019-04-08 15:41:33Z antanas 
;
_cod_database_code 4131077
_shelx_space_group_comment
;
The symmetry employed for this shelxl refinement is uniquely defined
by the following loop, which should always be used as a source of
symmetry information in preference to the above space-group names.
They are only intended as comments.
;
_olex2_refinement_description
;
1. Fixed Uiso
 At 1.2 times of:
  All C(H) groups, All C(H,H) groups
 At 1.5 times of:
  All C(H,H,H) groups
2. Restrained distances
 N2'-H2'
 0.88 with sigma of 0.02
 N2-H2
 0.88 with sigma of 0.02
3. Rigid body (RIGU) restrains
 C34', C33', C32'
 with sigma for 1-2 distances of 0.002 and sigma for 1-3 distances of 0.004
 C32, C33, C34
 with sigma for 1-2 distances of 0.002 and sigma for 1-3 distances of 0.004
 C23, C24, C25
 with sigma for 1-2 distances of 0.002 and sigma for 1-3 distances of 0.004
 C23', C24', C25'
 with sigma for 1-2 distances of 0.002 and sigma for 1-3 distances of 0.004
4.a Ternary CH refined with riding coordinates:
 C12(H12), C12'(H12')
4.b Secondary CH2 refined with riding coordinates:
 C11(H11A,H11B), C28(H28A,H28B), C11'(H11C,H11D), C28'(H28C,H28D)
4.c Aromatic/amide H refined with riding coordinates:
 C1(H1), C2(H2A), C3(H3), C5(H5), C6(H6), C7(H7), C14(H14), C16(H16), C17(H17),
  C19(H19), C20(H20), C22(H22), C23(H23), C25(H25), C26(H26), C30(H30),
 C32(H32), C33(H33), C34(H34), C35(H35), C1'(H1'), C2'(H2'A), C3'(H3'),
 C5'(H5'), C6'(H6'), C7'(H7'), C14'(H14'), C16'(H16'), C17'(H17'), C19'(H19'),
 C20'(H20'), C22'(H22'), C23'(H23'), C25'(H25'), C26'(H26'), C30'(H30'),
 C32'(H32'), C33'(H33'), C34'(H34'), C35'(H35')
4.d Idealised Me refined as rotating group:
 C27(H27A,H27B,H27C), C37(H37A,H37B,H37C), C27'(H27D,H27E,H27F), C37'(H37D,
 H37E,H37F)
;
_shelx_shelxl_version_number 2014/7
_olex2_submission_special_instructions 'No special instructions were received'

loop_
_space_group_symop_operation_xyz
'x, y, z'
'-x, y+1/2, -z+1/2'
'-x, -y, -z'
'x, -y-1/2, z-1/2'

loop_
_atom_site_label
_atom_site_type_symbol
_atom_site_fract_x
_atom_site_fract_y
_atom_site_fract_z
_atom_site_U_iso_or_equiv
_atom_site_adp_type
_atom_site_occupancy
_atom_site_site_symmetry_order
_atom_site_calc_flag
_atom_site_refinement_flags_posn
_atom_site_refinement_flags_adp
S1 S 0.57596(3) 0.77198(4) 0.39187(3) 0.03368(16) Uani 1 1 d . .
O1 O 0.29784(10) 0.94365(10) 0.30301(8) 0.0385(4) Uani 1 1 d . .
O2 O 0.50688(9) 0.76465(9) 0.35373(8) 0.0379(4) Uani 1 1 d . .
O3 O 0.58564(10) 0.72572(10) 0.44739(8) 0.0422(4) Uani 1 1 d . .
N1 N 0.21667(11) 1.16705(13) 0.43540(9) 0.0351(5) Uani 1 1 d . .
N2 N 0.27092(11) 1.05840(12) 0.35571(9) 0.0323(5) Uani 1 1 d D .
N3 N 0.57814(11) 0.86597(12) 0.41559(8) 0.0320(4) Uani 1 1 d . .
N4 N 0.67345(11) 0.99375(13) 0.15432(10) 0.0403(5) Uani 1 1 d . .
C1 C 0.18946(14) 1.22144(17) 0.47387(11) 0.0408(6) Uani 1 1 d . .
H1 H 0.2083 1.2746 0.4694 0.049 Uiso 1 1 calc R .
C2 C 0.13456(15) 1.20649(18) 0.52111(11) 0.0443(7) Uani 1 1 d . .
H2A H 0.1165 1.2485 0.5471 0.053 Uiso 1 1 calc R .
C3 C 0.10771(14) 1.13058(18) 0.52887(11) 0.0442(7) Uani 1 1 d . .
H3 H 0.0709 1.1191 0.5608 0.053 Uiso 1 1 calc R .
C4 C 0.13443(14) 1.06913(16) 0.48953(10) 0.0367(6) Uani 1 1 d . .
C5 C 0.10931(15) 0.98928(17) 0.49363(11) 0.0423(6) Uani 1 1 d . .
H5 H 0.0718 0.9745 0.5243 0.051 Uiso 1 1 calc R .
C6 C 0.13816(15) 0.93298(17) 0.45416(11) 0.0426(6) Uani 1 1 d . .
H6 H 0.1211 0.8792 0.4580 0.051 Uiso 1 1 calc R .
C7 C 0.19313(14) 0.95324(15) 0.40740(11) 0.0374(6) Uani 1 1 d . .
H7 H 0.2127 0.9131 0.3803 0.045 Uiso 1 1 calc R .
C8 C 0.21821(13) 1.03074(15) 0.40121(10) 0.0324(5) Uani 1 1 d . .
C9 C 0.18969(13) 1.09068(15) 0.44265(10) 0.0332(5) Uani 1 1 d . .
C10 C 0.30562(13) 1.01571(15) 0.30924(10) 0.0304(5) Uani 1 1 d . .
C11 C 0.35396(13) 1.06512(14) 0.26472(11) 0.0310(5) Uani 1 1 d . .
H11A H 0.3649 1.1181 0.2835 0.037 Uiso 1 1 calc R .
H11B H 0.3237 1.0735 0.2254 0.037 Uiso 1 1 calc R .
C12 C 0.43189(12) 1.02314(14) 0.25039(10) 0.0296(5) Uani 1 1 d . .
H12 H 0.4188 0.9679 0.2359 0.035 Uiso 1 1 calc R .
C13 C 0.48258(12) 1.01543(14) 0.30902(10) 0.0286(5) Uani 1 1 d . .
C14 C 0.50484(12) 0.94008(13) 0.32895(10) 0.0267(5) Uani 1 1 d . .
H14 H 0.4908 0.8938 0.3057 0.032 Uiso 1 1 calc R .
C15 C 0.54835(12) 0.93416(13) 0.38415(10) 0.0271(5) Uani 1 1 d . .
C16 C 0.61875(14) 0.89252(16) 0.46956(11) 0.0381(6) Uani 1 1 d . .
H16 H 0.6459 0.8590 0.4984 0.046 Uiso 1 1 calc R .
C17 C 0.61326(15) 0.97192(16) 0.47404(12) 0.0406(6) Uani 1 1 d . .
H17 H 0.6347 1.0040 0.5066 0.049 Uiso 1 1 calc R .
C18 C 0.56897(13) 1.00037(14) 0.42064(11) 0.0333(5) Uani 1 1 d . .
C19 C 0.54575(15) 1.07594(15) 0.39965(12) 0.0399(6) Uani 1 1 d . .
H19 H 0.5586 1.1223 0.4232 0.048 Uiso 1 1 calc R .
C20 C 0.50400(14) 1.08227(15) 0.34437(12) 0.0375(6) Uani 1 1 d . .
H20 H 0.4893 1.1338 0.3298 0.045 Uiso 1 1 calc R .
C21 C 0.65940(13) 0.75655(13) 0.34543(11) 0.0308(5) Uani 1 1 d . .
C22 C 0.65932(14) 0.77647(14) 0.28242(11) 0.0336(5) Uani 1 1 d . .
H22 H 0.6147 0.8017 0.2637 0.040 Uiso 1 1 calc R .
C23 C 0.72553(15) 0.75890(14) 0.24731(11) 0.0372(6) Uani 1 1 d . U
H23 H 0.7261 0.7731 0.2044 0.045 Uiso 1 1 calc R .
C24 C 0.79088(14) 0.72119(14) 0.27332(11) 0.0329(5) Uani 1 1 d . U
C25 C 0.79011(14) 0.70250(14) 0.33653(11) 0.0357(5) Uani 1 1 d . U
H25 H 0.8348 0.6774 0.3552 0.043 Uiso 1 1 calc R .
C26 C 0.72502(13) 0.72002(14) 0.37266(11) 0.0346(5) Uani 1 1 d . .
H26 H 0.7252 0.7071 0.4159 0.042 Uiso 1 1 calc R .
C27 C 0.86082(15) 0.69887(16) 0.23435(12) 0.0440(6) Uani 1 1 d . .
H27A H 0.8626 0.6407 0.2294 0.066 Uiso 1 1 calc GR .
H27B H 0.9094 0.7172 0.2551 0.066 Uiso 1 1 calc GR .
H27C H 0.8560 0.7241 0.1932 0.066 Uiso 1 1 calc GR .
C28 C 0.47449(13) 1.06542(14) 0.19673(11) 0.0319(5) Uani 1 1 d . .
H28A H 0.4377 1.0708 0.1608 0.038 Uiso 1 1 calc R .
H28B H 0.4897 1.1198 0.2104 0.038 Uiso 1 1 calc R .
C29 C 0.54719(14) 1.02135(14) 0.17608(10) 0.0327(5) Uani 1 1 d . .
C30 C 0.62135(14) 1.04995(16) 0.17597(12) 0.0395(6) Uani 1 1 d . .
H30 H 0.6358 1.1022 0.1891 0.047 Uiso 1 1 calc R .
C31 C 0.63241(15) 0.92624(15) 0.13919(10) 0.0355(6) Uani 1 1 d . .
C32 C 0.65865(19) 0.85514(17) 0.11350(12) 0.0510(7) Uani 1 1 d . U
H32 H 0.7125 0.8469 0.1035 0.061 Uiso 1 1 calc R .
C33 C 0.6012(2) 0.79597(18) 0.10309(13) 0.0573(8) Uani 1 1 d . U
H33 H 0.6162 0.7457 0.0864 0.069 Uiso 1 1 calc R .
C34 C 0.52250(19) 0.81023(17) 0.11702(13) 0.0529(7) Uani 1 1 d . U
H34 H 0.4851 0.7690 0.1095 0.064 Uiso 1 1 calc R .
C35 C 0.49658(16) 0.88082(15) 0.14095(11) 0.0417(6) Uani 1 1 d . .
H35 H 0.4422 0.8889 0.1492 0.050 Uiso 1 1 calc R .
C36 C 0.55167(14) 0.94103(15) 0.15303(10) 0.0336(5) Uani 1 1 d . .
C37 C 0.75735(16) 1.0066(2) 0.14431(16) 0.0626(9) Uani 1 1 d . .
H37A H 0.7872 0.9606 0.1603 0.094 Uiso 1 1 calc GR .
H37B H 0.7743 1.0550 0.1664 0.094 Uiso 1 1 calc GR .
H37C H 0.7671 1.0128 0.0995 0.094 Uiso 1 1 calc GR .
H2 H 0.2820(19) 1.1090(11) 0.3583(15) 0.075 Uiso 1 1 d DR .
H2' H 0.7838(19) 0.3473(11) 0.3631(15) 0.075 Uiso 1 1 d DR .
S1' S 1.06190(4) 0.68898(4) 0.41674(3) 0.04290(19) Uani 1 1 d . .
O1' O 0.80894(9) 0.51664(10) 0.31738(8) 0.0384(4) Uani 1 1 d . .
O2' O 0.99025(10) 0.69526(11) 0.38138(9) 0.0502(5) Uani 1 1 d . .
O3' O 1.07377(11) 0.73474(12) 0.47221(9) 0.0569(6) Uani 1 1 d . .
N1' N 0.71034(11) 0.28676(12) 0.43451(9) 0.0339(5) Uani 1 1 d . .
N2' N 0.77412(11) 0.39964(12) 0.36364(9) 0.0317(4) Uani 1 1 d D .
N3' N 1.06943(11) 0.59455(13) 0.43910(9) 0.0392(5) Uani 1 1 d . .
N4' N 1.18405(11) 0.48538(12) 0.17840(9) 0.0360(5) Uani 1 1 d . .
C1' C 0.67780(14) 0.22985(16) 0.46805(11) 0.0393(6) Uani 1 1 d . .
H1' H 0.6941 0.1764 0.4608 0.047 Uiso 1 1 calc R .
C2' C 0.62053(15) 0.24349(17) 0.51385(11) 0.0416(6) Uani 1 1 d . .
H2'A H 0.5975 0.2001 0.5357 0.050 Uiso 1 1 calc R .
C3' C 0.59859(14) 0.31970(17) 0.52641(11) 0.0406(6) Uani 1 1 d . .
H3' H 0.5612 0.3301 0.5582 0.049 Uiso 1 1 calc R .
C4' C 0.63135(13) 0.38349(15) 0.49229(10) 0.0340(6) Uani 1 1 d . .
C5' C 0.61027(14) 0.46407(16) 0.50145(11) 0.0386(6) Uani 1 1 d . .
H5' H 0.5735 0.4777 0.5329 0.046 Uiso 1 1 calc R .
C6' C 0.64244(14) 0.52242(16) 0.46535(11) 0.0394(6) Uani 1 1 d . .
H6' H 0.6277 0.5765 0.4718 0.047 Uiso 1 1 calc R .
C7' C 0.69776(13) 0.50326(15) 0.41829(11) 0.0352(6) Uani 1 1 d . .
H7' H 0.7196 0.5446 0.3934 0.042 Uiso 1 1 calc R .
C8' C 0.71991(13) 0.42577(15) 0.40841(10) 0.0316(5) Uani 1 1 d . .
C9' C 0.68711(12) 0.36351(15) 0.44582(10) 0.0322(5) Uani 1 1 d . .
C10' C 0.81395(13) 0.44394(15) 0.32083(11) 0.0321(5) Uani 1 1 d . .
C11' C 0.86424(13) 0.39617(14) 0.27664(11) 0.0332(5) Uani 1 1 d . .
H11C H 0.8351 0.3880 0.2368 0.040 Uiso 1 1 calc R .
H11D H 0.8754 0.3431 0.2951 0.040 Uiso 1 1 calc R .
C12' C 0.94206(13) 0.43909(14) 0.26376(10) 0.0310(5) Uani 1 1 d . .
H12' H 0.9286 0.4945 0.2499 0.037 Uiso 1 1 calc R .
C13' C 0.99046(12) 0.44631(14) 0.32372(10) 0.0296(5) Uani 1 1 d . .
C14' C 1.00616(12) 0.52117(14) 0.34781(10) 0.0293(5) Uani 1 1 d . .
H14' H 0.9891 0.5679 0.3264 0.035 Uiso 1 1 calc R .
C15' C 1.04735(13) 0.52652(15) 0.40386(11) 0.0327(5) Uani 1 1 d . .
C16' C 1.11022(14) 0.5683(2) 0.49261(12) 0.0477(7) Uani 1 1 d . .
H16' H 1.1328 0.6021 0.5236 0.057 Uiso 1 1 calc R .
C17' C 1.11249(14) 0.4887(2) 0.49335(12) 0.0497(7) Uani 1 1 d . .
H17' H 1.1357 0.4566 0.5252 0.060 Uiso 1 1 calc R .
C18' C 1.07354(13) 0.45957(17) 0.43746(11) 0.0382(6) Uani 1 1 d . .
C19' C 1.05673(14) 0.38409(17) 0.41265(12) 0.0434(6) Uani 1 1 d . .
H19' H 1.0730 0.3372 0.4341 0.052 Uiso 1 1 calc R .
C20' C 1.01617(14) 0.37863(15) 0.35656(12) 0.0385(6) Uani 1 1 d . .
H20' H 1.0053 0.3273 0.3397 0.046 Uiso 1 1 calc R .
C21' C 1.14067(14) 0.70603(14) 0.36646(11) 0.0361(6) Uani 1 1 d . .
C22' C 1.13301(16) 0.69095(14) 0.30272(11) 0.0410(6) Uani 1 1 d . .
H22' H 1.0850 0.6705 0.2859 0.049 Uiso 1 1 calc R .
C23' C 1.19640(17) 0.70624(15) 0.26430(12) 0.0447(6) Uani 1 1 d . U
H23' H 1.1916 0.6947 0.2210 0.054 Uiso 1 1 calc R .
C24' C 1.26650(16) 0.73766(14) 0.28677(11) 0.0390(6) Uani 1 1 d . U
C25' C 1.27329(15) 0.75199(16) 0.35033(12) 0.0422(6) Uani 1 1 d . U
H25' H 1.3211 0.7734 0.3668 0.051 Uiso 1 1 calc R .
C26' C 1.21157(15) 0.73572(17) 0.39037(12) 0.0436(6) Uani 1 1 d . .
H26' H 1.2176 0.7448 0.4340 0.052 Uiso 1 1 calc R .
C27' C 1.33375(18) 0.75812(17) 0.24424(12) 0.0504(7) Uani 1 1 d . .
H27D H 1.3362 0.8161 0.2386 0.076 Uiso 1 1 calc GR .
H27E H 1.3254 0.7323 0.2036 0.076 Uiso 1 1 calc GR .
H27F H 1.3835 0.7392 0.2628 0.076 Uiso 1 1 calc GR .
C28' C 0.98721(14) 0.39960(15) 0.21055(11) 0.0346(5) Uani 1 1 d . .
H28C H 1.0042 0.3456 0.2238 0.041 Uiso 1 1 calc R .
H28D H 0.9515 0.3935 0.1740 0.041 Uiso 1 1 calc R .
C29' C 1.05859(14) 0.44706(14) 0.19153(11) 0.0337(5) Uani 1 1 d . .
C30' C 1.13500(14) 0.42676(15) 0.20002(12) 0.0392(6) Uani 1 1 d . .
H30' H 1.1525 0.3782 0.2185 0.047 Uiso 1 1 calc R .
C31' C 1.13914(14) 0.54586(14) 0.15387(10) 0.0309(5) Uani 1 1 d . .
C32' C 1.16140(17) 0.61591(15) 0.12442(11) 0.0417(6) Uani 1 1 d . U
H32' H 1.2153 0.6288 0.1180 0.050 Uiso 1 1 calc R .
C33' C 1.10022(18) 0.66697(16) 0.10447(11) 0.0480(7) Uani 1 1 d . U
H33' H 1.1127 0.7162 0.0848 0.058 Uiso 1 1 calc R .
C34' C 1.02151(17) 0.64606(16) 0.11333(12) 0.0455(6) Uani 1 1 d . U
H34' H 0.9814 0.6818 0.0994 0.055 Uiso 1 1 calc R .
C35' C 0.99983(15) 0.57636(15) 0.14114(10) 0.0369(6) Uani 1 1 d . .
H35' H 0.9457 0.5633 0.1460 0.044 Uiso 1 1 calc R .
C36' C 1.05880(13) 0.52450(14) 0.16242(10) 0.0315(5) Uani 1 1 d . .
C37' C 1.26962(15) 0.47983(19) 0.17558(15) 0.0550(8) Uani 1 1 d . .
H37D H 1.2851 0.4627 0.1337 0.082 Uiso 1 1 calc GR .
H37E H 1.2885 0.4409 0.2064 0.082 Uiso 1 1 calc GR .
H37F H 1.2929 0.5322 0.1847 0.082 Uiso 1 1 calc GR .

loop_
_atom_site_aniso_label
_atom_site_aniso_U_11
_atom_site_aniso_U_22
_atom_site_aniso_U_33
_atom_site_aniso_U_23
_atom_site_aniso_U_13
_atom_site_aniso_U_12
S1 0.0295(3) 0.0307(3) 0.0409(3) 0.0082(3) 0.0002(2) 0.0002(2)
O1 0.0378(9) 0.0319(10) 0.0461(10) 0.0021(8) 0.0080(8) 0.0039(8)
O2 0.0291(9) 0.0298(9) 0.0546(11) 0.0048(8) -0.0062(8) -0.0024(7)
O3 0.0387(10) 0.0432(11) 0.0449(10) 0.0177(8) 0.0048(8) 0.0053(8)
N1 0.0281(10) 0.0446(13) 0.0326(10) -0.0021(9) -0.0010(8) 0.0045(9)
N2 0.0274(10) 0.0366(12) 0.0329(10) 0.0007(9) 0.0045(8) 0.0019(9)
N3 0.0296(10) 0.0361(12) 0.0304(10) 0.0053(9) -0.0023(8) 0.0048(9)
N4 0.0286(11) 0.0461(13) 0.0466(12) -0.0003(10) 0.0139(9) 0.0033(10)
C1 0.0346(13) 0.0512(17) 0.0364(13) -0.0076(12) -0.0012(11) 0.0044(12)
C2 0.0370(14) 0.0619(19) 0.0340(14) -0.0109(13) -0.0005(11) 0.0087(13)
C3 0.0321(13) 0.075(2) 0.0255(12) -0.0001(13) 0.0023(10) 0.0069(13)
C4 0.0284(12) 0.0563(17) 0.0253(12) 0.0043(11) -0.0024(10) 0.0063(12)
C5 0.0351(13) 0.0638(19) 0.0282(13) 0.0108(12) 0.0036(10) 0.0016(13)
C6 0.0407(14) 0.0526(17) 0.0345(13) 0.0108(12) 0.0023(11) -0.0052(12)
C7 0.0356(13) 0.0421(15) 0.0346(13) 0.0040(11) 0.0007(11) -0.0007(11)
C8 0.0239(11) 0.0476(15) 0.0257(11) 0.0036(11) 0.0008(9) 0.0043(10)
C9 0.0222(11) 0.0491(16) 0.0283(12) 0.0027(11) -0.0014(9) 0.0032(11)
C10 0.0228(11) 0.0374(15) 0.0312(12) 0.0011(10) 0.0004(9) 0.0066(10)
C11 0.0268(12) 0.0335(13) 0.0329(12) 0.0056(10) 0.0043(10) 0.0077(10)
C12 0.0264(11) 0.0336(13) 0.0288(11) 0.0050(10) 0.0044(9) 0.0053(10)
C13 0.0215(11) 0.0334(13) 0.0310(12) 0.0016(10) 0.0061(9) 0.0044(9)
C14 0.0202(10) 0.0299(13) 0.0301(11) 0.0008(9) 0.0046(9) 0.0031(9)
C15 0.0206(10) 0.0305(13) 0.0301(11) 0.0024(10) 0.0042(9) 0.0017(9)
C16 0.0329(13) 0.0508(17) 0.0306(12) 0.0043(11) -0.0057(10) 0.0036(11)
C17 0.0385(14) 0.0468(17) 0.0363(13) -0.0053(12) -0.0068(11) 0.0030(12)
C18 0.0285(12) 0.0368(14) 0.0346(13) 0.0002(11) 0.0008(10) 0.0021(10)
C19 0.0421(14) 0.0309(14) 0.0467(15) -0.0076(11) -0.0049(12) 0.0010(11)
C20 0.0361(13) 0.0298(14) 0.0467(14) 0.0029(11) 0.0000(11) 0.0067(11)
C21 0.0301(12) 0.0260(12) 0.0361(13) 0.0015(10) -0.0014(10) -0.0023(10)
C22 0.0346(13) 0.0262(13) 0.0400(13) 0.0036(10) -0.0057(11) -0.0003(10)
C23 0.0443(14) 0.0332(14) 0.0341(13) -0.0004(10) -0.0008(11) -0.0056(11)
C24 0.0344(12) 0.0263(12) 0.0379(12) -0.0039(10) 0.0003(10) -0.0074(10)
C25 0.0296(12) 0.0368(14) 0.0407(13) -0.0045(11) -0.0022(10) 0.0011(10)
C26 0.0336(13) 0.0352(14) 0.0350(13) 0.0000(11) -0.0037(10) 0.0007(11)
C27 0.0400(14) 0.0457(16) 0.0465(15) -0.0076(13) 0.0056(12) -0.0033(12)
C28 0.0292(12) 0.0317(13) 0.0349(12) 0.0035(10) 0.0056(10) 0.0021(10)
C29 0.0349(13) 0.0363(14) 0.0270(12) 0.0024(10) 0.0072(10) 0.0020(11)
C30 0.0338(13) 0.0395(15) 0.0453(14) -0.0026(12) 0.0095(11) -0.0002(11)
C31 0.0422(14) 0.0382(15) 0.0262(12) 0.0032(10) 0.0054(10) 0.0073(11)
C32 0.0701(18) 0.0507(17) 0.0321(13) -0.0009(12) -0.0008(13) 0.0270(14)
C33 0.093(2) 0.0396(16) 0.0393(15) -0.0071(12) -0.0094(14) 0.0273(14)
C34 0.0729(18) 0.0392(16) 0.0464(16) -0.0045(13) -0.0201(14) 0.0060(14)
C35 0.0484(15) 0.0379(15) 0.0387(14) 0.0001(12) -0.0105(12) 0.0001(12)
C36 0.0351(13) 0.0390(14) 0.0267(12) 0.0070(10) -0.0018(10) 0.0002(11)
C37 0.0329(15) 0.074(2) 0.082(2) 0.0050(18) 0.0217(15) -0.0013(14)
S1' 0.0308(3) 0.0494(4) 0.0486(4) -0.0230(3) -0.0012(3) 0.0002(3)
O1' 0.0336(9) 0.0363(11) 0.0454(10) -0.0018(8) 0.0075(8) -0.0036(8)
O2' 0.0311(9) 0.0463(11) 0.0729(13) -0.0241(10) -0.0094(9) 0.0098(8)
O3' 0.0438(11) 0.0703(14) 0.0568(12) -0.0390(10) 0.0078(9) -0.0134(10)
N1' 0.0288(10) 0.0391(12) 0.0339(11) 0.0006(9) -0.0005(8) -0.0045(9)
N2' 0.0254(10) 0.0376(12) 0.0321(10) 0.0007(9) 0.0041(8) -0.0004(9)
N3' 0.0287(11) 0.0556(14) 0.0333(11) -0.0113(10) -0.0022(9) -0.0041(10)
N4' 0.0239(10) 0.0405(12) 0.0439(12) 0.0024(10) 0.0077(9) 0.0006(9)
C1' 0.0386(14) 0.0428(15) 0.0366(13) 0.0015(11) 0.0016(11) -0.0076(12)
C2' 0.0395(14) 0.0533(18) 0.0322(13) 0.0017(12) 0.0016(11) -0.0143(12)
C3' 0.0336(13) 0.0610(19) 0.0274(12) -0.0024(12) 0.0017(10) -0.0123(12)
C4' 0.0240(11) 0.0512(16) 0.0267(12) -0.0021(11) -0.0027(9) -0.0029(11)
C5' 0.0300(13) 0.0576(17) 0.0283(12) -0.0053(12) 0.0028(10) 0.0014(12)
C6' 0.0356(13) 0.0480(16) 0.0344(13) -0.0033(12) -0.0025(11) 0.0090(12)
C7' 0.0290(12) 0.0464(16) 0.0301(12) 0.0022(11) -0.0016(10) 0.0003(11)
C8' 0.0218(11) 0.0442(15) 0.0287(12) -0.0016(10) -0.0026(9) -0.0005(10)
C9' 0.0221(11) 0.0480(16) 0.0265(11) 0.0004(11) -0.0033(9) -0.0043(10)
C10' 0.0249(12) 0.0361(15) 0.0352(13) -0.0016(11) 0.0015(10) -0.0058(10)
C11' 0.0274(12) 0.0368(14) 0.0355(13) -0.0033(10) 0.0055(10) -0.0069(10)
C12' 0.0278(12) 0.0335(13) 0.0319(12) -0.0042(10) 0.0039(10) -0.0070(10)
C13' 0.0215(11) 0.0351(13) 0.0324(12) -0.0022(10) 0.0090(9) -0.0055(10)
C14' 0.0204(11) 0.0388(14) 0.0288(12) -0.0008(10) 0.0050(9) -0.0034(10)
C15' 0.0201(11) 0.0452(15) 0.0329(12) -0.0084(11) 0.0051(9) -0.0040(10)
C16' 0.0279(13) 0.083(2) 0.0319(13) -0.0091(14) -0.0026(11) -0.0026(14)
C17' 0.0269(13) 0.087(2) 0.0355(14) 0.0100(15) -0.0006(11) 0.0004(14)
C18' 0.0213(11) 0.0573(17) 0.0359(13) 0.0079(12) 0.0047(10) 0.0014(11)
C19' 0.0329(13) 0.0481(17) 0.0492(15) 0.0150(13) 0.0058(11) 0.0047(12)
C20' 0.0340(13) 0.0363(14) 0.0452(14) -0.0001(12) 0.0072(11) -0.0045(11)
C21' 0.0377(13) 0.0321(14) 0.0383(13) -0.0082(11) -0.0044(11) 0.0056(11)
C22' 0.0529(16) 0.0290(14) 0.0409(14) -0.0050(11) -0.0153(12) 0.0012(12)
C23' 0.0731(18) 0.0312(14) 0.0298(13) -0.0019(11) -0.0018(12) 0.0032(12)
C24' 0.0535(15) 0.0288(13) 0.0348(12) 0.0006(10) 0.0005(11) 0.0109(11)
C25' 0.0373(14) 0.0524(17) 0.0368(13) -0.0014(11) -0.0020(11) 0.0047(12)
C26' 0.0389(14) 0.0602(18) 0.0316(13) -0.0101(12) -0.0039(11) 0.0007(13)
C27' 0.070(2) 0.0423(16) 0.0392(15) 0.0054(12) 0.0125(14) 0.0088(14)
C28' 0.0344(13) 0.0335(14) 0.0360(13) -0.0031(10) 0.0055(10) -0.0019(10)
C29' 0.0335(13) 0.0356(14) 0.0320(12) 0.0012(10) 0.0071(10) -0.0017(11)
C30' 0.0340(13) 0.0375(15) 0.0460(15) 0.0085(12) 0.0057(11) 0.0002(11)
C31' 0.0361(13) 0.0321(13) 0.0246(11) -0.0034(10) 0.0049(10) -0.0013(10)
C32' 0.0566(15) 0.0390(14) 0.0295(12) -0.0025(11) 0.0017(11) -0.0179(12)
C33' 0.0815(18) 0.0329(14) 0.0295(13) 0.0015(11) -0.0064(12) -0.0131(13)
C34' 0.0606(16) 0.0356(15) 0.0400(14) -0.0065(12) -0.0110(12) 0.0070(12)
C35' 0.0411(14) 0.0410(15) 0.0286(12) -0.0033(11) -0.0026(10) 0.0032(12)
C36' 0.0293(12) 0.0400(14) 0.0252(11) -0.0063(10) 0.0027(9) 0.0017(10)
C37' 0.0288(14) 0.067(2) 0.070(2) -0.0026(16) 0.0081(13) 0.0032(13)

loop_
_atom_type_symbol
_atom_type_description
_atom_type_scat_dispersion_real
_atom_type_scat_dispersion_imag
_atom_type_scat_source
C C 0.0033 0.0016 'International Tables Vol C Tables 4.2.6.8 and 6.1.1.4'
H H 0.0000 0.0000 'International Tables Vol C Tables 4.2.6.8 and 6.1.1.4'
N N 0.0061 0.0033 'International Tables Vol C Tables 4.2.6.8 and 6.1.1.4'
O O 0.0106 0.0060 'International Tables Vol C Tables 4.2.6.8 and 6.1.1.4'
S S 0.1246 0.1234 'International Tables Vol C Tables 4.2.6.8 and 6.1.1.4'

loop_
_geom_angle_atom_site_label_1
_geom_angle_atom_site_label_2
_geom_angle_atom_site_label_3
_geom_angle
O2 S1 O3 121.14(10)
O2 S1 N3 105.87(10)
O2 S1 C21 108.91(11)
O3 S1 N3 105.01(10)
O3 S1 C21 107.78(11)
N3 S1 C21 107.36(10)
C1 N1 C9 117.2(2)
C8 N2 H2 115(2)
C10 N2 C8 127.9(2)
C10 N2 H2 118(2)
C15 N3 S1 127.94(15)
C16 N3 S1 124.09(16)
C16 N3 C15 107.68(19)
C30 N4 C37 125.5(2)
C31 N4 C30 108.7(2)
C31 N4 C37 125.7(2)
N1 C1 H1 117.7
N1 C1 C2 124.5(3)
C2 C1 H1 117.7
C1 C2 H2A 120.7
C3 C2 C1 118.6(2)
C3 C2 H2A 120.7
C2 C3 H3 120.0
C2 C3 C4 120.0(2)
C4 C3 H3 120.0
C3 C4 C9 117.0(2)
C5 C4 C3 124.0(2)
C5 C4 C9 119.1(2)
C4 C5 H5 119.7
C6 C5 C4 120.6(2)
C6 C5 H5 119.7
C5 C6 H6 119.5
C5 C6 C7 121.1(3)
C7 C6 H6 119.5
C6 C7 H7 120.0
C8 C7 C6 120.1(2)
C8 C7 H7 120.0
N2 C8 C9 114.8(2)
C7 C8 N2 125.3(2)
C7 C8 C9 119.9(2)
N1 C9 C4 122.6(2)
N1 C9 C8 118.1(2)
C4 C9 C8 119.2(2)
O1 C10 N2 123.4(2)
O1 C10 C11 122.1(2)
N2 C10 C11 114.4(2)
C10 C11 H11A 109.6
C10 C11 H11B 109.6
C10 C11 C12 110.45(18)
H11A C11 H11B 108.1
C12 C11 H11A 109.6
C12 C11 H11B 109.6
C11 C12 H12 107.4
C11 C12 C28 110.55(18)
C13 C12 C11 110.81(18)
C13 C12 H12 107.4
C13 C12 C28 113.04(18)
C28 C12 H12 107.4
C14 C13 C12 118.9(2)
C14 C13 C20 119.7(2)
C20 C13 C12 121.4(2)
C13 C14 H14 121.1
C13 C14 C15 117.9(2)
C15 C14 H14 121.1
C14 C15 N3 130.2(2)
C14 C15 C18 123.1(2)
C18 C15 N3 106.74(19)
N3 C16 H16 125.1
C17 C16 N3 109.8(2)
C17 C16 H16 125.1
C16 C17 H17 126.0
C16 C17 C18 107.9(2)
C18 C17 H17 126.0
C15 C18 C17 107.8(2)
C19 C18 C15 118.0(2)
C19 C18 C17 134.1(2)
C18 C19 H19 120.4
C20 C19 C18 119.1(2)
C20 C19 H19 120.4
C13 C20 H20 118.9
C19 C20 C13 122.2(2)
C19 C20 H20 118.9
C22 C21 S1 121.43(18)
C22 C21 C26 120.3(2)
C26 C21 S1 118.15(18)
C21 C22 H22 120.6
C23 C22 C21 118.8(2)
C23 C22 H22 120.6
C22 C23 H23 119.1
C24 C23 C22 121.7(2)
C24 C23 H23 119.1
C23 C24 C25 118.6(2)
C23 C24 C27 121.4(2)
C25 C24 C27 120.0(2)
C24 C25 H25 119.6
C26 C25 C24 120.8(2)
C26 C25 H25 119.6
C21 C26 H26 120.1
C25 C26 C21 119.8(2)
C25 C26 H26 120.1
C24 C27 H27A 109.5
C24 C27 H27B 109.5
C24 C27 H27C 109.5
H27A C27 H27B 109.5
H27A C27 H27C 109.5
H27B C27 H27C 109.5
C12 C28 H28A 109.1
C12 C28 H28B 109.1
H28A C28 H28B 107.8
C29 C28 C12 112.67(19)
C29 C28 H28A 109.1
C29 C28 H28B 109.1
C30 C29 C28 126.4(2)
C30 C29 C36 106.3(2)
C36 C29 C28 127.3(2)
N4 C30 H30 124.5
C29 C30 N4 111.1(2)
C29 C30 H30 124.5
N4 C31 C32 129.9(2)
N4 C31 C36 107.1(2)
C32 C31 C36 123.0(3)
C31 C32 H32 121.8
C31 C32 C33 116.4(3)
C33 C32 H32 121.8
C32 C33 H33 119.7
C34 C33 C32 120.6(3)
C34 C33 H33 119.7
C33 C34 H34 118.5
C35 C34 C33 122.9(3)
C35 C34 H34 118.5
C34 C35 H35 120.7
C34 C35 C36 118.6(3)
C36 C35 H35 120.7
C31 C36 C29 106.8(2)
C35 C36 C29 134.7(2)
C35 C36 C31 118.5(2)
N4 C37 H37A 109.5
N4 C37 H37B 109.5
N4 C37 H37C 109.5
H37A C37 H37B 109.5
H37A C37 H37C 109.5
H37B C37 H37C 109.5
O2' S1' N3' 106.62(11)
O2' S1' C21' 108.17(12)
O3' S1' O2' 120.93(11)
O3' S1' N3' 105.23(12)
O3' S1' C21' 108.86(11)
N3' S1' C21' 106.09(11)
C1' N1' C9' 117.5(2)
C8' N2' H2' 116(2)
C10' N2' H2' 116(2)
C10' N2' C8' 128.4(2)
C15' N3' S1' 126.55(17)
C16' N3' S1' 124.83(19)
C16' N3' C15' 108.0(2)
C30' N4' C37' 125.2(2)
C31' N4' C30' 108.86(19)
C31' N4' C37' 125.6(2)
N1' C1' H1' 118.0
N1' C1' C2' 123.9(3)
C2' C1' H1' 118.0
C1' C2' H2'A 120.5
C3' C2' C1' 118.9(2)
C3' C2' H2'A 120.5
C2' C3' H3' 120.0
C2' C3' C4' 120.0(2)
C4' C3' H3' 120.0
C3' C4' C9' 116.9(2)
C5' C4' C3' 123.4(2)
C5' C4' C9' 119.6(2)
C4' C5' H5' 119.9
C6' C5' C4' 120.3(2)
C6' C5' H5' 119.9
C5' C6' H6' 119.6
C5' C6' C7' 120.7(2)
C7' C6' H6' 119.6
C6' C7' H7' 119.7
C8' C7' C6' 120.5(2)
C8' C7' H7' 119.7
N2' C8' C9' 114.5(2)
C7' C8' N2' 125.7(2)
C7' C8' C9' 119.8(2)
N1' C9' C4' 122.8(2)
N1' C9' C8' 118.2(2)
C4' C9' C8' 119.1(2)
O1' C10' N2' 123.2(2)
O1' C10' C11' 122.0(2)
N2' C10' C11' 114.8(2)
C10' C11' H11C 109.5
C10' C11' H11D 109.5
C10' C11' C12' 110.91(19)
H11C C11' H11D 108.0
C12' C11' H11C 109.5
C12' C11' H11D 109.5
C11' C12' H12' 107.2
C13' C12' C11' 110.10(18)
C13' C12' H12' 107.2
C13' C12' C28' 113.18(19)
C28' C12' C11' 111.69(19)
C28' C12' H12' 107.2
C14' C13' C12' 119.2(2)
C14' C13' C20' 119.3(2)
C20' C13' C12' 121.4(2)
C13' C14' H14' 120.8
C13' C14' C15' 118.4(2)
C15' C14' H14' 120.8
C14' C15' N3' 130.0(2)
C14' C15' C18' 123.2(2)
C18' C15' N3' 106.9(2)
N3' C16' H16' 125.1
C17' C16' N3' 109.7(2)
C17' C16' H16' 125.1
C16' C17' H17' 125.8
C16' C17' C18' 108.3(2)
C18' C17' H17' 125.8
C15' C18' C17' 107.1(2)
C19' C18' C15' 117.7(2)
C19' C18' C17' 135.1(3)
C18' C19' H19' 120.4
C20' C19' C18' 119.2(2)
C20' C19' H19' 120.4
C13' C20' H20' 118.9
C19' C20' C13' 122.2(2)
C19' C20' H20' 118.9
C22' C21' S1' 120.7(2)
C22' C21' C26' 119.8(2)
C26' C21' S1' 119.56(19)
C21' C22' H22' 120.5
C23' C22' C21' 118.9(2)
C23' C22' H22' 120.5
C22' C23' H23' 118.9
C24' C23' C22' 122.2(2)
C24' C23' H23' 118.9
C23' C24' C25' 118.1(2)
C23' C24' C27' 122.0(2)
C25' C24' C27' 119.9(2)
C24' C25' H25' 119.4
C24' C25' C26' 121.2(2)
C26' C25' H25' 119.4
C21' C26' H26' 120.1
C25' C26' C21' 119.7(2)
C25' C26' H26' 120.1
C24' C27' H27D 109.5
C24' C27' H27E 109.5
C24' C27' H27F 109.5
H27D C27' H27E 109.5
H27D C27' H27F 109.5
H27E C27' H27F 109.5
C12' C28' H28C 109.1
C12' C28' H28D 109.1
H28C C28' H28D 107.8
C29' C28' C12' 112.47(19)
C29' C28' H28C 109.1
C29' C28' H28D 109.1
C30' C29' C28' 127.0(2)
C30' C29' C36' 106.2(2)
C36' C29' C28' 126.7(2)
N4' C30' H30' 124.5
C29' C30' N4' 111.0(2)
C29' C30' H30' 124.5
N4' C31' C32' 130.4(2)
N4' C31' C36' 107.1(2)
C32' C31' C36' 122.5(2)
C31' C32' H32' 121.6
C31' C32' C33' 116.7(2)
C33' C32' H32' 121.6
C32' C33' H33' 119.7
C34' C33' C32' 120.6(2)
C34' C33' H33' 119.7
C33' C34' H34' 118.8
C35' C34' C33' 122.5(3)
C35' C34' H34' 118.8
C34' C35' H35' 120.6
C34' C35' C36' 118.7(2)
C36' C35' H35' 120.6
C31' C36' C29' 106.8(2)
C35' C36' C29' 134.2(2)
C35' C36' C31' 119.0(2)
N4' C37' H37D 109.5
N4' C37' H37E 109.5
N4' C37' H37F 109.5
H37D C37' H37E 109.5
H37D C37' H37F 109.5
H37E C37' H37F 109.5

loop_
_geom_bond_atom_site_label_1
_geom_bond_atom_site_label_2
_geom_bond_distance
S1 O2 1.4255(17)
S1 O3 1.4267(17)
S1 N3 1.654(2)
S1 C21 1.755(2)
O1 C10 1.221(3)
N1 C1 1.315(3)
N1 C9 1.367(3)
N2 C8 1.406(3)
N2 C10 1.363(3)
N2 H2 0.870(18)
N3 C15 1.416(3)
N3 C16 1.411(3)
N4 C30 1.374(3)
N4 C31 1.364(3)
N4 C37 1.455(3)
C1 H1 0.9500
C1 C2 1.403(4)
C2 H2A 0.9500
C2 C3 1.361(4)
C3 H3 0.9500
C3 C4 1.407(4)
C4 C5 1.406(4)
C4 C9 1.425(3)
C5 H5 0.9500
C5 C6 1.360(4)
C6 H6 0.9500
C6 C7 1.415(3)
C7 H7 0.9500
C7 C8 1.372(3)
C8 C9 1.427(3)
C10 C11 1.509(3)
C11 H11A 0.9900
C11 H11B 0.9900
C11 C12 1.529(3)
C12 H12 1.0000
C12 C13 1.519(3)
C12 C28 1.536(3)
C13 C14 1.383(3)
C13 C20 1.397(3)
C14 H14 0.9500
C14 C15 1.390(3)
C15 C18 1.398(3)
C16 H16 0.9500
C16 C17 1.336(4)
C17 H17 0.9500
C17 C18 1.442(3)
C18 C19 1.398(3)
C19 H19 0.9500
C19 C20 1.377(3)
C20 H20 0.9500
C21 C22 1.390(3)
C21 C26 1.392(3)
C22 H22 0.9500
C22 C23 1.388(3)
C23 H23 0.9500
C23 C24 1.386(3)
C24 C25 1.389(3)
C24 C27 1.503(3)
C25 H25 0.9500
C25 C26 1.384(3)
C26 H26 0.9500
C27 H27A 0.9800
C27 H27B 0.9800
C27 H27C 0.9800
C28 H28A 0.9900
C28 H28B 0.9900
C28 C29 1.506(3)
C29 C30 1.344(3)
C29 C36 1.435(3)
C30 H30 0.9500
C31 C32 1.387(3)
C31 C36 1.424(3)
C32 H32 0.9500
C32 C33 1.405(4)
C33 H33 0.9500
C33 C34 1.389(4)
C34 H34 0.9500
C34 C35 1.363(4)
C35 H35 0.9500
C35 C36 1.396(3)
C37 H37A 0.9800
C37 H37B 0.9800
C37 H37C 0.9800
S1' O2' 1.4279(18)
S1' O3' 1.4258(18)
S1' N3' 1.657(2)
S1' C21' 1.746(3)
O1' C10' 1.223(3)
N1' C1' 1.317(3)
N1' C9' 1.366(3)
N2' H2' 0.891(17)
N2' C8' 1.404(3)
N2' C10' 1.363(3)
N3' C15' 1.415(3)
N3' C16' 1.403(3)
N4' C30' 1.370(3)
N4' C31' 1.368(3)
N4' C37' 1.454(3)
C1' H1' 0.9500
C1' C2' 1.405(3)
C2' H2'A 0.9500
C2' C3' 1.357(4)
C3' H3' 0.9500
C3' C4' 1.411(3)
C4' C5' 1.410(4)
C4' C9' 1.419(3)
C5' H5' 0.9500
C5' C6' 1.363(4)
C6' H6' 0.9500
C6' C7' 1.419(3)
C7' H7' 0.9500
C7' C8' 1.368(3)
C8' C9' 1.430(3)
C10' C11' 1.509(3)
C11' H11C 0.9900
C11' H11D 0.9900
C11' C12' 1.529(3)
C12' H12' 1.0000
C12' C13' 1.521(3)
C12' C28' 1.529(3)
C13' C14' 1.380(3)
C13' C20' 1.401(3)
C14' H14' 0.9500
C14' C15' 1.385(3)
C15' C18' 1.402(4)
C16' H16' 0.9500
C16' C17' 1.334(4)
C17' H17' 0.9500
C17' C18' 1.445(4)
C18' C19' 1.399(4)
C19' H19' 0.9500
C19' C20' 1.380(4)
C20' H20' 0.9500
C21' C22' 1.393(3)
C21' C26' 1.393(3)
C22' H22' 0.9500
C22' C23' 1.383(4)
C23' H23' 0.9500
C23' C24' 1.381(4)
C24' C25' 1.385(3)
C24' C27' 1.505(4)
C25' H25' 0.9500
C25' C26' 1.386(4)
C26' H26' 0.9500
C27' H27D 0.9800
C27' H27E 0.9800
C27' H27F 0.9800
C28' H28C 0.9900
C28' H28D 0.9900
C28' C29' 1.506(3)
C29' C30' 1.349(3)
C29' C36' 1.439(3)
C30' H30' 0.9500
C31' C32' 1.386(3)
C31' C36' 1.421(3)
C32' H32' 0.9500
C32' C33' 1.407(4)
C33' H33' 0.9500
C33' C34' 1.393(4)
C34' H34' 0.9500
C34' C35' 1.362(4)
C35' H35' 0.9500
C35' C36' 1.397(3)
C37' H37D 0.9800
C37' H37E 0.9800
C37' H37F 0.9800

loop_
_geom_torsion_atom_site_label_1
_geom_torsion_atom_site_label_2
_geom_torsion_atom_site_label_3
_geom_torsion_atom_site_label_4
_geom_torsion
S1 N3 C15 C14 5.7(3)
S1 N3 C15 C18 -175.92(16)
S1 N3 C16 C17 176.29(18)
S1 C21 C22 C23 -176.55(17)
S1 C21 C26 C25 176.11(18)
O1 C10 C11 C12 -44.2(3)
O2 S1 N3 C15 -29.9(2)
O2 S1 N3 C16 157.10(18)
O2 S1 C21 C22 30.3(2)
O2 S1 C21 C26 -146.66(18)
O3 S1 N3 C15 -159.18(18)
O3 S1 N3 C16 27.8(2)
O3 S1 C21 C22 163.43(19)
O3 S1 C21 C26 -13.5(2)
N1 C1 C2 C3 0.9(4)
N2 C8 C9 N1 -1.3(3)
N2 C8 C9 C4 178.48(19)
N2 C10 C11 C12 136.8(2)
N3 S1 C21 C22 -83.9(2)
N3 S1 C21 C26 99.14(19)
N3 C15 C18 C17 1.3(2)
N3 C15 C18 C19 -179.7(2)
N3 C16 C17 C18 -1.3(3)
N4 C31 C32 C33 -179.8(2)
N4 C31 C36 C29 1.0(3)
N4 C31 C36 C35 179.3(2)
C1 N1 C9 C4 0.0(3)
C1 N1 C9 C8 179.7(2)
C1 C2 C3 C4 -0.6(4)
C2 C3 C4 C5 -179.3(2)
C2 C3 C4 C9 0.1(3)
C3 C4 C5 C6 -179.6(2)
C3 C4 C9 N1 0.2(3)
C3 C4 C9 C8 -179.5(2)
C4 C5 C6 C7 -1.0(4)
C5 C4 C9 N1 179.6(2)
C5 C4 C9 C8 -0.1(3)
C5 C6 C7 C8 -0.1(4)
C6 C7 C8 N2 -178.3(2)
C6 C7 C8 C9 1.0(3)
C7 C8 C9 N1 179.4(2)
C7 C8 C9 C4 -0.9(3)
C8 N2 C10 O1 -4.0(4)
C8 N2 C10 C11 175.0(2)
C9 N1 C1 C2 -0.6(3)
C9 C4 C5 C6 1.1(3)
C10 N2 C8 C7 1.3(4)
C10 N2 C8 C9 -178.0(2)
C10 C11 C12 C13 -63.8(2)
C10 C11 C12 C28 170.06(19)
C11 C12 C13 C14 120.8(2)
C11 C12 C13 C20 -56.3(3)
C11 C12 C28 C29 -173.8(2)
C12 C13 C14 C15 -177.29(18)
C12 C13 C20 C19 175.9(2)
C12 C28 C29 C30 -121.0(3)
C12 C28 C29 C36 58.6(3)
C13 C12 C28 C29 61.4(3)
C13 C14 C15 N3 179.4(2)
C13 C14 C15 C18 1.3(3)
C14 C13 C20 C19 -1.2(4)
C14 C15 C18 C17 179.7(2)
C14 C15 C18 C19 -1.2(3)
C15 N3 C16 C17 2.1(3)
C15 C18 C19 C20 -0.1(4)
C16 N3 C15 C14 179.6(2)
C16 N3 C15 C18 -2.0(2)
C16 C17 C18 C15 0.0(3)
C16 C17 C18 C19 -178.8(3)
C17 C18 C19 C20 178.6(3)
C18 C19 C20 C13 1.3(4)
C20 C13 C14 C15 -0.1(3)
C21 S1 N3 C15 86.3(2)
C21 S1 N3 C16 -86.7(2)
C21 C22 C23 C24 0.9(4)
C22 C21 C26 C25 -0.9(3)
C22 C23 C24 C25 -1.5(4)
C22 C23 C24 C27 177.1(2)
C23 C24 C25 C26 1.0(4)
C24 C25 C26 C21 0.2(4)
C26 C21 C22 C23 0.3(3)
C27 C24 C25 C26 -177.7(2)
C28 C12 C13 C14 -114.5(2)
C28 C12 C13 C20 68.4(3)
C28 C29 C30 N4 179.9(2)
C28 C29 C36 C31 179.6(2)
C28 C29 C36 C35 1.7(4)
C30 N4 C31 C32 177.4(2)
C30 N4 C31 C36 -0.9(3)
C30 C29 C36 C31 -0.7(3)
C30 C29 C36 C35 -178.6(3)
C31 N4 C30 C29 0.5(3)
C31 C32 C33 C34 1.3(4)
C32 C31 C36 C29 -177.4(2)
C32 C31 C36 C35 0.9(3)
C32 C33 C34 C35 0.1(4)
C33 C34 C35 C36 -1.1(4)
C34 C35 C36 C29 178.3(2)
C34 C35 C36 C31 0.6(3)
C36 C29 C30 N4 0.1(3)
C36 C31 C32 C33 -1.8(4)
C37 N4 C30 C29 175.8(2)
C37 N4 C31 C32 2.1(4)
C37 N4 C31 C36 -176.2(2)
S1' N3' C15' C14' -9.3(3)
S1' N3' C15' C18' 172.40(16)
S1' N3' C16' C17' -173.02(18)
S1' C21' C22' C23' 179.13(19)
S1' C21' C26' C25' -177.7(2)
O1' C10' C11' C12' 39.8(3)
O2' S1' N3' C15' 37.3(2)
O2' S1' N3' C16' -153.17(19)
O2' S1' C21' C22' -25.8(2)
O2' S1' C21' C26' 153.6(2)
O3' S1' N3' C15' 166.86(18)
O3' S1' N3' C16' -23.6(2)
O3' S1' C21' C22' -159.0(2)
O3' S1' C21' C26' 20.4(3)
N1' C1' C2' C3' -2.3(4)
N2' C8' C9' N1' -0.5(3)
N2' C8' C9' C4' -179.69(19)
N2' C10' C11' C12' -141.2(2)
N3' S1' C21' C22' 88.3(2)
N3' S1' C21' C26' -92.3(2)
N3' C15' C18' C17' -0.5(2)
N3' C15' C18' C19' 178.4(2)
N3' C16' C17' C18' 1.5(3)
N4' C31' C32' C33' -179.6(2)
N4' C31' C36' C29' -1.8(2)
N4' C31' C36' C35' -179.8(2)
C1' N1' C9' C4' 1.1(3)
C1' N1' C9' C8' -178.0(2)
C1' C2' C3' C4' 2.0(4)
C2' C3' C4' C5' 178.4(2)
C2' C3' C4' C9' -0.3(3)
C3' C4' C5' C6' -177.8(2)
C3' C4' C9' N1' -1.3(3)
C3' C4' C9' C8' 177.8(2)
C4' C5' C6' C7' -0.3(4)
C5' C4' C9' N1' 179.9(2)
C5' C4' C9' C8' -1.0(3)
C5' C6' C7' C8' -0.1(4)
C6' C7' C8' N2' -179.7(2)
C6' C7' C8' C9' 0.0(3)
C7' C8' C9' N1' 179.8(2)
C7' C8' C9' C4' 0.6(3)
C8' N2' C10' O1' 2.6(4)
C8' N2' C10' C11' -176.3(2)
C9' N1' C1' C2' 0.7(3)
C9' C4' C5' C6' 0.8(3)
C10' N2' C8' C7' -1.5(4)
C10' N2' C8' C9' 178.9(2)
C10' C11' C12' C13' 63.5(3)
C10' C11' C12' C28' -169.8(2)
C11' C12' C13' C14' -115.7(2)
C11' C12' C13' C20' 61.2(3)
C11' C12' C28' C29' 172.5(2)
C12' C13' C14' C15' 177.22(18)
C12' C13' C20' C19' -176.7(2)
C12' C28' C29' C30' 111.0(3)
C12' C28' C29' C36' -66.8(3)
C13' C12' C28' C29' -62.6(3)
C13' C14' C15' N3' -178.4(2)
C13' C14' C15' C18' -0.3(3)
C14' C13' C20' C19' 0.2(3)
C14' C15' C18' C17' -179.0(2)
C14' C15' C18' C19' -0.1(3)
C15' N3' C16' C17' -1.8(3)
C15' C18' C19' C20' 0.5(3)
C16' N3' C15' C14' 179.8(2)
C16' N3' C15' C18' 1.4(2)
C16' C17' C18' C15' -0.6(3)
C16' C17' C18' C19' -179.2(3)
C17' C18' C19' C20' 179.1(3)
C18' C19' C20' C13' -0.6(4)
C20' C13' C14' C15' 0.3(3)
C21' S1' N3' C15' -77.9(2)
C21' S1' N3' C16' 91.7(2)
C21' C22' C23' C24' -1.5(4)
C22' C21' C26' C25' 1.7(4)
C22' C23' C24' C25' 1.8(4)
C22' C23' C24' C27' -176.8(2)
C23' C24' C25' C26' -0.3(4)
C24' C25' C26' C21' -1.4(4)
C26' C21' C22' C23' -0.3(4)
C27' C24' C25' C26' 178.3(2)
C28' C12' C13' C14' 118.5(2)
C28' C12' C13' C20' -64.6(3)
C28' C29' C30' N4' -178.3(2)
C28' C29' C36' C31' 179.3(2)
C28' C29' C36' C35' -3.1(4)
C30' N4' C31' C32' -177.1(2)
C30' N4' C31' C36' 1.7(3)
C30' C29' C36' C31' 1.2(3)
C30' C29' C36' C35' 178.8(3)
C31' N4' C30' C29' -1.0(3)
C31' C32' C33' C34' -1.2(4)
C32' C31' C36' C29' 177.2(2)
C32' C31' C36' C35' -0.9(3)
C32' C33' C34' C35' -0.1(4)
C33' C34' C35' C36' 1.0(4)
C34' C35' C36' C29' -177.9(2)
C34' C35' C36' C31' -0.5(3)
C36' C29' C30' N4' -0.1(3)
C36' C31' C32' C33' 1.7(3)
C37' N4' C30' C29' -174.6(2)
C37' N4' C31' C32' -3.6(4)
C37' N4' C31' C36' 175.2(2)
